data_7004619
loop_
_publ_author_name
'Tsoureas, Nikolaos'
'Owen, Gareth R.'
'Hamilton, Alex'
'Orpen, A. Guy'

_publ_section_title
;
 Flexible scorpionates for transfer hydrogenation: the first example of
 their catalytic application
;
_journal_issue 43
_journal_name_full 'Dalton Transactions'
_journal_page_first 6039
_journal_page_last 6044
_journal_paper_doi 10.1039/b809247h
_journal_year 2008
_chemical_formula_moiety 'C29 H28 B Ir N6'
_chemical_formula_sum 'C29 H28 B Ir N6'
_chemical_formula_weight 663.58
_chemical_name_common 6
_chemical_name_systematic
;
?
;
_space_group_IT_number 14
_symmetry_cell_setting monoclinic
_symmetry_space_group_name_Hall '-P 2yn'
_symmetry_space_group_name_H-M 'P 1 21/n 1'
_atom_sites_solution_hydrogens geom
_atom_sites_solution_primary direct
_atom_sites_solution_secondary difmap
_audit_creation_method SHELXL-97
_cell_angle_alpha 90.00
_cell_angle_beta 93.2470(10)
_cell_angle_gamma 90.00
_cell_formula_units_Z 4
_cell_length_a 12.0693(2)
_cell_length_b 15.4177(3)
_cell_length_c 13.2644(2)
_cell_measurement_reflns_used 21278
_cell_measurement_temperature 120(2)
_cell_measurement_theta_max 27.48
_cell_measurement_theta_min 2.91
_cell_volume 2464.29(7)
_computing_cell_refinement
;
DENZO (Otwinowski & Minor, 1997) & COLLECT (Hooft, R.W.W., 1998)
;
_computing_data_collection 'COLLECT (Hooft, R.W.W., 1998)'
_computing_data_reduction
;
DENZO (Otwinowski & Minor, 1997) & COLLECT (Hooft, R.W.W., 1998)
;
_computing_molecular_graphics 'ORTEP-3 (Farrugia, 1997)''
_computing_publication_material
;
PLATON (Spek, 2003)
ENCIFER (Allen, 2004)
;
_computing_structure_refinement 'SHELXL-97 (Sheldrick, 1997)'
_computing_structure_solution 'SHELXL-97 (Sheldrick, 1997)'
_diffrn_ambient_temperature 120(2)
_diffrn_detector_area_resol_mean 9.091
_diffrn_measured_fraction_theta_full 0.996
_diffrn_measured_fraction_theta_max 0.996
_diffrn_measurement_device_type
;
Bruker-Nonius Roper CCD camera on \k-goniostat
;
_diffrn_measurement_method '\f & \w scans'
_diffrn_radiation_monochromator graphite
_diffrn_radiation_source 'Bruker-Nonius FR591 rotating anode'
_diffrn_radiation_type MoK\a
_diffrn_radiation_wavelength 0.71073
_diffrn_reflns_av_R_equivalents 0.0554
_diffrn_reflns_av_sigmaI/netI 0.0405
_diffrn_reflns_limit_h_max 15
_diffrn_reflns_limit_h_min -15
_diffrn_reflns_limit_k_max 20
_diffrn_reflns_limit_k_min -20
_diffrn_reflns_limit_l_max 17
_diffrn_reflns_limit_l_min -17
_diffrn_reflns_number 40593
_diffrn_reflns_theta_full 27.52
_diffrn_reflns_theta_max 27.52
_diffrn_reflns_theta_min 3.06
_exptl_absorpt_coefficient_mu 5.450
_exptl_absorpt_correction_T_max 0.8536
_exptl_absorpt_correction_T_min 0.4241
_exptl_absorpt_correction_type multi-scan
_exptl_absorpt_process_details 'SADABS 2007/2 (Sheldrick, G.M., 2007)'
_exptl_crystal_colour Yellow
_exptl_crystal_density_diffrn 1.789
_exptl_crystal_density_method 'not measured'
_exptl_crystal_description Rod
_exptl_crystal_F_000 1304
_exptl_crystal_size_max 0.19
_exptl_crystal_size_mid 0.05
_exptl_crystal_size_min 0.03
_refine_diff_density_max 0.706
_refine_diff_density_min -1.298
_refine_diff_density_rms 0.207
_refine_ls_extinction_method none
_refine_ls_goodness_of_fit_ref 1.209
_refine_ls_hydrogen_treatment mixed
_refine_ls_matrix_type full
_refine_ls_number_parameters 338
_refine_ls_number_reflns 5649
_refine_ls_number_restraints 0
_refine_ls_restrained_S_all 1.209
_refine_ls_R_factor_all 0.0380
_refine_ls_R_factor_gt 0.0282
_refine_ls_shift/su_max 0.001
_refine_ls_shift/su_mean 0.000
_refine_ls_structure_factor_coef Fsqd
_refine_ls_weighting_details 'calc w=1/[\s^2^(Fo^2^)+(0.0359P)^2^+0.0000P] where P=(Fo^2^+2Fc^2^)/3'
_refine_ls_weighting_scheme calc
_refine_ls_wR_factor_gt 0.0745
_refine_ls_wR_factor_ref 0.0784
_reflns_number_gt 4815
_reflns_number_total 5649
_reflns_threshold_expression >2sigma(I)
_cod_data_source_file b809247h.txt
_cod_data_source_block 6
_cod_depositor_comments
;
The following automatic conversions were performed:
'_symmetry_cell_setting' value 'Monoclinic' changed to 'monoclinic'
according to '/home/saulius/struct/CIF-dictionaries/cif_core.dic'
dictionary named 'cif_core.dic' version 2.4.1 from 2010-06-29.

Automatic conversion script
Id: cif_fix_enum 1527 2010-12-29 10:47:43Z saulius 
;
_cod_original_sg_symbol_H-M P21/n
_cod_database_code 7004619

loop_
_symmetry_equiv_pos_as_xyz
'x, y, z'
'-x+1/2, y+1/2, -z+1/2'
'-x, -y, -z'
'x-1/2, -y-1/2, z-1/2'

loop_
_atom_site_label
_atom_site_type_symbol
_atom_site_fract_x
_atom_site_fract_y
_atom_site_fract_z
_atom_site_U_iso_or_equiv
_atom_site_adp_type
_atom_site_occupancy
_atom_site_symmetry_multiplicity
_atom_site_calc_flag
_atom_site_refinement_flags
_atom_site_disorder_assembly
_atom_site_disorder_group
C1 C 0.2337(4) 0.0815(3) 0.0427(3) 0.0315(11) Uani 1 1 d . . .
H1 H 0.2341 0.0361 -0.0110 0.038 Uiso 1 1 calc R . .
C2 C 0.3393(4) 0.1147(3) 0.0710(3) 0.0286(10) Uani 1 1 d . . .
H2 H 0.4006 0.0885 0.0336 0.034 Uiso 1 1 calc R . .
C3 C 0.1737(3) 0.1340(3) 0.2297(3) 0.0240(9) Uani 1 1 d . . .
H3 H 0.1241 0.1179 0.2845 0.029 Uiso 1 1 calc R . .
C4 C 0.2854(3) 0.1542(2) 0.2647(3) 0.0206(8) Uani 1 1 d . . .
H4 H 0.2988 0.1498 0.3396 0.025 Uiso 1 1 calc R . .
C5 C 0.1259(4) 0.1331(3) 0.0429(3) 0.0357(11) Uani 1 1 d . . .
H5A H 0.1231 0.1747 -0.0140 0.043 Uiso 1 1 calc R . .
H5B H 0.0622 0.0929 0.0326 0.043 Uiso 1 1 calc R . .
C6 C 0.1153(4) 0.1824(3) 0.1414(3) 0.0294(10) Uani 1 1 d . . .
H6A H 0.0358 0.1897 0.1543 0.035 Uiso 1 1 calc R . .
H6B H 0.1484 0.2408 0.1356 0.035 Uiso 1 1 calc R . .
C7 C 0.3602(4) 0.2093(3) 0.1026(3) 0.0312(10) Uani 1 1 d . . .
H7A H 0.3045 0.2469 0.0665 0.037 Uiso 1 1 calc R . .
H7B H 0.4345 0.2272 0.0823 0.037 Uiso 1 1 calc R . .
C8 C 0.3538(4) 0.2229(3) 0.2172(3) 0.0277(9) Uani 1 1 d . . .
H8A H 0.4298 0.2222 0.2495 0.033 Uiso 1 1 calc R . .
H8B H 0.3210 0.2805 0.2296 0.033 Uiso 1 1 calc R . .
C9 C 0.1844(4) -0.1215(3) 0.0722(3) 0.0265(9) Uani 1 1 d . . .
H9 H 0.1202 -0.0858 0.0717 0.032 Uiso 1 1 calc R . .
C10 C 0.1761(4) -0.2000(3) 0.0227(3) 0.0278(10) Uani 1 1 d . . .
H10 H 0.1072 -0.2175 -0.0092 0.033 Uiso 1 1 calc R . .
C11 C 0.2681(4) -0.2536(3) 0.0194(3) 0.0288(10) Uani 1 1 d . . .
H11 H 0.2644 -0.3067 -0.0169 0.035 Uiso 1 1 calc R . .
C12 C 0.3659(4) -0.2272(3) 0.0706(3) 0.0250(9) Uani 1 1 d . . .
C13 C 0.3667(3) -0.1453(3) 0.1205(3) 0.0206(8) Uani 1 1 d . . .
C14 C 0.4743(4) -0.2619(3) 0.0905(3) 0.0293(10) Uani 1 1 d . . .
H14 H 0.5009 -0.3159 0.0672 0.035 Uiso 1 1 calc R . .
C15 C 0.5328(4) -0.2036(3) 0.1490(3) 0.0251(9) Uani 1 1 d . . .
H15 H 0.6074 -0.2116 0.1740 0.030 Uiso 1 1 calc R . .
C16 C 0.8499(3) -0.1532(3) 0.2814(3) 0.0308(10) Uani 1 1 d . . .
H16 H 0.8694 -0.2098 0.3048 0.037 Uiso 1 1 calc R . .
C17 C 0.9347(4) -0.0989(3) 0.2560(3) 0.0330(10) Uani 1 1 d . . .
H17 H 1.0093 -0.1190 0.2610 0.040 Uiso 1 1 calc R . .
C18 C 0.9116(4) -0.0152(3) 0.2233(3) 0.0285(10) Uani 1 1 d . . .
H18 H 0.9691 0.0232 0.2060 0.034 Uiso 1 1 calc R . .
C19 C 0.8008(3) 0.0106(3) 0.2169(3) 0.0216(8) Uani 1 1 d . . .
C20 C 0.7204(3) -0.0514(3) 0.2420(3) 0.0200(8) Uani 1 1 d . . .
C21 C 0.6321(4) 0.0683(3) 0.1930(3) 0.0221(9) Uani 1 1 d . . .
H21 H 0.5738 0.1082 0.1765 0.027 Uiso 1 1 calc R . .
C22 C 0.7411(4) 0.0870(3) 0.1862(3) 0.0238(9) Uani 1 1 d . . .
H22 H 0.7718 0.1403 0.1652 0.029 Uiso 1 1 calc R . .
C23 C 0.1830(4) -0.0225(3) 0.3889(3) 0.0228(9) Uani 1 1 d . . .
H23 H 0.1169 0.0003 0.3568 0.027 Uiso 1 1 calc R . .
C24 C 0.1788(4) -0.0502(3) 0.4875(3) 0.0276(10) Uani 1 1 d . . .
H24 H 0.1114 -0.0459 0.5209 0.033 Uiso 1 1 calc R . .
C25 C 0.2725(3) -0.0842(3) 0.5380(3) 0.0229(9) Uani 1 1 d . . .
H25 H 0.2711 -0.1027 0.6062 0.027 Uiso 1 1 calc R . .
C26 C 0.3685(3) -0.0904(2) 0.4858(3) 0.0188(8) Uani 1 1 d . . .
C27 C 0.3658(3) -0.0596(2) 0.3840(3) 0.0166(8) Uani 1 1 d . . .
C28 C 0.4790(3) -0.1186(2) 0.5083(3) 0.0225(9) Uani 1 1 d . . .
H28 H 0.5078 -0.1419 0.5707 0.027 Uiso 1 1 calc R . .
C29 C 0.5359(3) -0.1062(3) 0.4241(3) 0.0220(8) Uani 1 1 d . . .
H29 H 0.6119 -0.1206 0.4188 0.026 Uiso 1 1 calc R . .
B1 B 0.4968(4) -0.0522(3) 0.2356(3) 0.0183(9) Uani 1 1 d . . .
N1 N 0.2782(3) -0.0921(2) 0.1216(2) 0.0190(7) Uani 1 1 d . . .
N2 N 0.2747(3) -0.0253(2) 0.3344(2) 0.0179(7) Uani 1 1 d . . .
N3 N 0.7418(3) -0.1323(2) 0.2755(3) 0.0278(8) Uani 1 1 d . . .
N4 N 0.4686(3) -0.1302(2) 0.1675(2) 0.0192(7) Uani 1 1 d . . .
N5 N 0.4682(3) -0.0695(2) 0.3460(2) 0.0180(7) Uani 1 1 d . . .
N6 N 0.6150(3) -0.0157(2) 0.2269(2) 0.0194(7) Uani 1 1 d . . .
Ir1 Ir 0.283816(12) 0.034886(9) 0.190976(10) 0.01727(7) Uani 1 1 d . . .
H30 H 0.435(4) 0.007(3) 0.202(3) 0.025(11) Uiso 1 1 d . . .

loop_
_atom_site_aniso_label
_atom_site_aniso_U_11
_atom_site_aniso_U_22
_atom_site_aniso_U_33
_atom_site_aniso_U_23
_atom_site_aniso_U_13
_atom_site_aniso_U_12
C1 0.056(3) 0.026(2) 0.0120(19) -0.0008(17) -0.0070(19) 0.008(2)
C2 0.042(3) 0.026(2) 0.0180(19) 0.0044(18) 0.0060(18) 0.010(2)
C3 0.025(2) 0.022(2) 0.025(2) 0.0005(17) -0.0013(17) 0.0051(17)
C4 0.022(2) 0.019(2) 0.0209(19) -0.0011(16) 0.0002(16) -0.0008(16)
C5 0.042(3) 0.031(3) 0.032(2) 0.005(2) -0.018(2) 0.002(2)
C6 0.028(2) 0.024(2) 0.036(2) 0.0045(19) -0.0092(19) 0.0056(18)
C7 0.037(3) 0.024(2) 0.032(2) 0.0074(19) 0.004(2) -0.002(2)
C8 0.029(2) 0.021(2) 0.033(2) 0.0003(18) -0.0026(18) -0.0005(18)
C9 0.031(2) 0.027(2) 0.021(2) 0.0010(17) -0.0088(17) -0.0050(18)
C10 0.035(3) 0.027(2) 0.020(2) 0.0019(17) -0.0084(18) -0.0100(19)
C11 0.045(3) 0.024(2) 0.0174(19) -0.0017(17) 0.0007(18) -0.015(2)
C12 0.035(3) 0.019(2) 0.023(2) 0.0001(17) 0.0086(17) -0.0048(18)
C13 0.031(2) 0.0179(19) 0.0131(17) 0.0010(15) 0.0022(15) -0.0074(17)
C14 0.036(3) 0.021(2) 0.033(2) -0.0070(18) 0.0120(19) -0.0030(19)
C15 0.025(2) 0.022(2) 0.029(2) -0.0020(18) 0.0095(17) 0.0009(17)
C16 0.022(2) 0.027(2) 0.043(3) 0.001(2) 0.0014(19) 0.0074(18)
C17 0.019(2) 0.037(3) 0.042(3) -0.002(2) -0.0009(19) 0.003(2)
C18 0.020(2) 0.036(3) 0.030(2) 0.002(2) 0.0030(18) -0.0053(19)
C19 0.023(2) 0.028(2) 0.0132(18) -0.0037(17) 0.0008(15) -0.0047(18)
C20 0.016(2) 0.021(2) 0.022(2) 0.0002(16) 0.0020(16) 0.0004(16)
C21 0.028(2) 0.0176(19) 0.020(2) 0.0009(16) 0.0025(17) -0.0011(17)
C22 0.025(2) 0.026(2) 0.020(2) 0.0052(17) 0.0008(16) -0.0027(18)
C23 0.018(2) 0.026(2) 0.025(2) 0.0008(17) -0.0003(16) -0.0009(16)
C24 0.031(3) 0.028(2) 0.025(2) 0.0017(18) 0.0107(18) -0.0026(19)
C25 0.031(2) 0.020(2) 0.0188(19) 0.0021(16) 0.0037(16) -0.0016(17)
C26 0.026(2) 0.0137(19) 0.0157(18) -0.0018(15) -0.0032(15) -0.0042(16)
C27 0.019(2) 0.0124(17) 0.0185(19) -0.0012(15) -0.0014(15) -0.0018(15)
C28 0.028(2) 0.017(2) 0.0213(19) 0.0049(16) -0.0065(16) 0.0017(17)
C29 0.021(2) 0.0175(19) 0.027(2) 0.0038(17) -0.0033(16) 0.0010(17)
B1 0.014(2) 0.019(2) 0.022(2) 0.0022(18) -0.0008(17) -0.0008(17)
N1 0.0270(18) 0.0194(17) 0.0102(14) 0.0011(13) -0.0021(13) -0.0027(14)
N2 0.0196(18) 0.0193(17) 0.0144(16) 0.0003(12) -0.0027(13) -0.0001(13)
N3 0.0209(18) 0.0224(18) 0.040(2) 0.0037(16) 0.0004(15) 0.0026(14)
N4 0.0200(17) 0.0174(16) 0.0203(16) -0.0004(13) 0.0028(13) 0.0010(13)
N5 0.0195(17) 0.0162(16) 0.0179(16) -0.0001(13) -0.0041(13) -0.0012(13)
N6 0.0169(17) 0.0186(17) 0.0226(17) 0.0033(14) 0.0010(13) -0.0003(13)
Ir1 0.02135(11) 0.01688(10) 0.01319(10) 0.00072(5) -0.00245(6) 0.00117(6)

loop_
_atom_type_symbol
_atom_type_description
_atom_type_scat_dispersion_real
_atom_type_scat_dispersion_imag
_atom_type_scat_source
C C 0.0033 0.0016 'International Tables Vol C Tables 4.2.6.8 and 6.1.1.4'
H H 0.0000 0.0000 'International Tables Vol C Tables 4.2.6.8 and 6.1.1.4'
B B 0.0013 0.0007 'International Tables Vol C Tables 4.2.6.8 and 6.1.1.4'
N N 0.0061 0.0033 'International Tables Vol C Tables 4.2.6.8 and 6.1.1.4'
Ir Ir -1.4442 7.9887 'International Tables Vol C Tables 4.2.6.8 and 6.1.1.4'

loop_
_geom_angle_atom_site_label_1
_geom_angle_atom_site_label_2
_geom_angle_atom_site_label_3
_geom_angle
_geom_angle_site_symmetry_1
_geom_angle_site_symmetry_3
_geom_angle_publ_flag
C2 C1 C5 124.8(4) . . ?
C2 C1 Ir1 70.9(2) . . ?
C5 C1 Ir1 111.7(3) . . ?
C2 C1 H1 113.9 . . ?
C5 C1 H1 113.9 . . ?
Ir1 C1 H1 113.9 . . ?
C1 C2 C7 123.5(4) . . ?
C1 C2 Ir1 70.9(2) . . ?
C7 C2 Ir1 113.3(3) . . ?
C1 C2 H2 113.9 . . ?
C7 C2 H2 113.9 . . ?
Ir1 C2 H2 113.9 . . ?
C4 C3 C6 121.8(4) . . ?
C4 C3 Ir1 69.1(2) . . ?
C6 C3 Ir1 116.0(3) . . ?
C4 C3 H3 114.2 . . ?
C6 C3 H3 114.2 . . ?
Ir1 C3 H3 114.2 . . ?
C3 C4 C8 123.1(4) . . ?
C3 C4 Ir1 70.9(2) . . ?
C8 C4 Ir1 114.6(3) . . ?
C3 C4 H4 113.8 . . ?
C8 C4 H4 113.8 . . ?
Ir1 C4 H4 113.8 . . ?
C6 C5 C1 112.0(3) . . ?
C6 C5 H5A 109.2 . . ?
C1 C5 H5A 109.2 . . ?
C6 C5 H5B 109.2 . . ?
C1 C5 H5B 109.2 . . ?
H5A C5 H5B 107.9 . . ?
C5 C6 C3 110.8(3) . . ?
C5 C6 H6A 109.5 . . ?
C3 C6 H6A 109.5 . . ?
C5 C6 H6B 109.5 . . ?
C3 C6 H6B 109.5 . . ?
H6A C6 H6B 108.1 . . ?
C2 C7 C8 112.5(3) . . ?
C2 C7 H7A 109.1 . . ?
C8 C7 H7A 109.1 . . ?
C2 C7 H7B 109.1 . . ?
C8 C7 H7B 109.1 . . ?
H7A C7 H7B 107.8 . . ?
C4 C8 C7 112.2(3) . . ?
C4 C8 H8A 109.2 . . ?
C7 C8 H8A 109.2 . . ?
C4 C8 H8B 109.2 . . ?
C7 C8 H8B 109.2 . . ?
H8A C8 H8B 107.9 . . ?
N1 C9 C10 124.1(4) . . ?
N1 C9 H9 117.9 . . ?
C10 C9 H9 117.9 . . ?
C9 C10 C11 120.1(4) . . ?
C9 C10 H10 120.0 . . ?
C11 C10 H10 120.0 . . ?
C10 C11 C12 118.1(4) . . ?
C10 C11 H11 121.0 . . ?
C12 C11 H11 121.0 . . ?
C11 C12 C14 136.6(4) . . ?
C11 C12 C13 118.0(4) . . ?
C14 C12 C13 105.3(4) . . ?
N1 C13 N4 125.8(3) . . ?
N1 C13 C12 124.0(4) . . ?
N4 C13 C12 110.2(4) . . ?
C15 C14 C12 107.4(4) . . ?
C15 C14 H14 126.3 . . ?
C12 C14 H14 126.3 . . ?
C14 C15 N4 111.1(4) . . ?
C14 C15 H15 124.4 . . ?
N4 C15 H15 124.4 . . ?
N3 C16 C17 124.9(4) . . ?
N3 C16 H16 117.6 . . ?
C17 C16 H16 117.6 . . ?
C16 C17 C18 120.2(4) . . ?
C16 C17 H17 119.9 . . ?
C18 C17 H17 119.9 . . ?
C17 C18 C19 117.4(4) . . ?
C17 C18 H18 121.3 . . ?
C19 C18 H18 121.3 . . ?
C18 C19 C20 117.5(4) . . ?
C18 C19 C22 136.0(4) . . ?
C20 C19 C22 106.4(4) . . ?
N3 C20 N6 124.9(4) . . ?
N3 C20 C19 125.6(4) . . ?
N6 C20 C19 109.4(4) . . ?
C22 C21 N6 112.4(4) . . ?
C22 C21 H21 123.8 . . ?
N6 C21 H21 123.8 . . ?
C21 C22 C19 106.4(4) . . ?
C21 C22 H22 126.8 . . ?
C19 C22 H22 126.8 . . ?
N2 C23 C24 124.8(4) . . ?
N2 C23 H23 117.6 . . ?
C24 C23 H23 117.6 . . ?
C23 C24 C25 120.2(4) . . ?
C23 C24 H24 119.9 . . ?
C25 C24 H24 119.9 . . ?
C24 C25 C26 117.9(4) . . ?
C24 C25 H25 121.1 . . ?
C26 C25 H25 121.1 . . ?
C25 C26 C28 135.9(4) . . ?
C25 C26 C27 118.3(4) . . ?
C28 C26 C27 105.7(3) . . ?
N2 C27 N5 126.0(3) . . ?
N2 C27 C26 124.2(4) . . ?
N5 C27 C26 109.8(3) . . ?
C29 C28 C26 107.3(3) . . ?
C29 C28 H28 126.4 . . ?
C26 C28 H28 126.4 . . ?
C28 C29 N5 111.4(4) . . ?
C28 C29 H29 124.3 . . ?
N5 C29 H29 124.3 . . ?
N4 B1 N6 114.7(3) . . ?
N4 B1 N5 111.7(3) . . ?
N6 B1 N5 113.0(3) . . ?
N4 B1 H30 105(2) . . ?
N6 B1 H30 104(2) . . ?
N5 B1 H30 108(2) . . ?
C13 N1 C9 115.7(3) . . ?
C13 N1 Ir1 123.4(3) . . ?
C9 N1 Ir1 120.9(3) . . ?
C23 N2 C27 114.7(3) . . ?
C23 N2 Ir1 123.2(3) . . ?
C27 N2 Ir1 121.5(3) . . ?
C16 N3 C20 114.3(4) . . ?
C13 N4 C15 105.9(3) . . ?
C13 N4 B1 124.6(3) . . ?
C15 N4 B1 129.1(3) . . ?
C27 N5 C29 105.8(3) . . ?
C27 N5 B1 125.7(3) . . ?
C29 N5 B1 128.2(3) . . ?
C20 N6 C21 105.3(3) . . ?
C20 N6 B1 133.4(3) . . ?
C21 N6 B1 121.2(3) . . ?
C4 Ir1 C3 40.04(15) . . ?
C4 Ir1 N2 87.98(14) . . ?
C3 Ir1 N2 91.90(14) . . ?
C4 Ir1 C1 97.39(16) . . ?
C3 Ir1 C1 80.28(16) . . ?
N2 Ir1 C1 159.95(16) . . ?
C4 Ir1 C2 81.17(15) . . ?
C3 Ir1 C2 89.54(16) . . ?
N2 Ir1 C2 161.29(16) . . ?
C1 Ir1 C2 38.18(18) . . ?
C4 Ir1 N1 176.84(13) . . ?
C3 Ir1 N1 139.04(14) . . ?
N2 Ir1 N1 89.06(11) . . ?
C1 Ir1 N1 85.04(14) . . ?
C2 Ir1 N1 101.97(14) . . ?
C4 Ir1 H30 100.4(14) . . ?
C3 Ir1 H30 140.4(14) . . ?
N2 Ir1 H30 85.9(13) . . ?
C1 Ir1 H30 111.8(13) . . ?
C2 Ir1 H30 81.1(14) . . ?
N1 Ir1 H30 80.5(14) . . ?

loop_
_geom_bond_atom_site_label_1
_geom_bond_atom_site_label_2
_geom_bond_distance
_geom_bond_site_symmetry_2
_geom_bond_publ_flag
C1 C2 1.405(7) . ?
C1 C5 1.525(7) . ?
C1 Ir1 2.148(4) . ?
C1 H1 1.0000 . ?
C2 C7 1.534(6) . ?
C2 Ir1 2.148(4) . ?
C2 H2 1.0000 . ?
C3 C4 1.435(6) . ?
C3 C6 1.527(5) . ?
C3 Ir1 2.107(4) . ?
C3 H3 1.0000 . ?
C4 C8 1.503(6) . ?
C4 Ir1 2.083(4) . ?
C4 H4 1.0000 . ?
C5 C6 1.523(6) . ?
C5 H5A 0.9900 . ?
C5 H5B 0.9900 . ?
C6 H6A 0.9900 . ?
C6 H6B 0.9900 . ?
C7 C8 1.541(6) . ?
C7 H7A 0.9900 . ?
C7 H7B 0.9900 . ?
C8 H8A 0.9900 . ?
C8 H8B 0.9900 . ?
C9 N1 1.354(5) . ?
C9 C10 1.378(6) . ?
C9 H9 0.9500 . ?
C10 C11 1.387(7) . ?
C10 H10 0.9500 . ?
C11 C12 1.389(6) . ?
C11 H11 0.9500 . ?
C12 C14 1.424(6) . ?
C12 C13 1.425(5) . ?
C13 N1 1.347(5) . ?
C13 N4 1.367(5) . ?
C14 C15 1.358(6) . ?
C14 H14 0.9500 . ?
C15 N4 1.401(5) . ?
C15 H15 0.9500 . ?
C16 N3 1.341(5) . ?
C16 C17 1.380(6) . ?
C16 H16 0.9500 . ?
C17 C18 1.385(6) . ?
C17 H17 0.9500 . ?
C18 C19 1.393(6) . ?
C18 H18 0.9500 . ?
C19 C20 1.415(6) . ?
C19 C22 1.427(6) . ?
C20 N3 1.344(5) . ?
C20 N6 1.389(5) . ?
C21 C22 1.355(6) . ?
C21 N6 1.390(5) . ?
C21 H21 0.9500 . ?
C22 H22 0.9500 . ?
C23 N2 1.356(5) . ?
C23 C24 1.380(6) . ?
C23 H23 0.9500 . ?
C24 C25 1.385(6) . ?
C24 H24 0.9500 . ?
C25 C26 1.386(6) . ?
C25 H25 0.9500 . ?
C26 C28 1.418(6) . ?
C26 C27 1.430(5) . ?
C27 N2 1.357(5) . ?
C27 N5 1.370(5) . ?
C28 C29 1.357(6) . ?
C28 H28 0.9500 . ?
C29 N5 1.401(5) . ?
C29 H29 0.9500 . ?
B1 N4 1.531(5) . ?
B1 N6 1.545(5) . ?
B1 N5 1.546(5) . ?
B1 H30 1.25(5) . ?
N1 Ir1 2.163(3) . ?
N2 Ir1 2.125(3) . ?
Ir1 H30 1.87(4) . ?

loop_
_geom_torsion_atom_site_label_1
_geom_torsion_atom_site_label_2
_geom_torsion_atom_site_label_3
_geom_torsion_atom_site_label_4
_geom_torsion
_geom_torsion_site_symmetry_1
_geom_torsion_site_symmetry_2
_geom_torsion_site_symmetry_3
_geom_torsion_site_symmetry_4
_geom_torsion_publ_flag
C5 C1 C2 C7 -2.2(6) . . . . ?
Ir1 C1 C2 C7 -105.9(4) . . . . ?
C5 C1 C2 Ir1 103.6(4) . . . . ?
C6 C3 C4 C8 -0.9(6) . . . . ?
Ir1 C3 C4 C8 107.5(4) . . . . ?
C6 C3 C4 Ir1 -108.4(4) . . . . ?
C2 C1 C5 C6 -48.3(6) . . . . ?
Ir1 C1 C5 C6 32.9(5) . . . . ?
C1 C5 C6 C3 -30.8(5) . . . . ?
C4 C3 C6 C5 95.5(5) . . . . ?
Ir1 C3 C6 C5 15.0(5) . . . . ?
C1 C2 C7 C8 90.5(5) . . . . ?
Ir1 C2 C7 C8 8.7(5) . . . . ?
C3 C4 C8 C7 -54.0(5) . . . . ?
Ir1 C4 C8 C7 28.4(4) . . . . ?
C2 C7 C8 C4 -23.5(5) . . . . ?
N1 C9 C10 C11 -1.5(6) . . . . ?
C9 C10 C11 C12 2.7(6) . . . . ?
C10 C11 C12 C14 176.6(5) . . . . ?
C10 C11 C12 C13 -2.1(6) . . . . ?
C11 C12 C13 N1 0.4(6) . . . . ?
C14 C12 C13 N1 -178.7(4) . . . . ?
C11 C12 C13 N4 179.4(3) . . . . ?
C14 C12 C13 N4 0.3(4) . . . . ?
C11 C12 C14 C15 -178.3(5) . . . . ?
C13 C12 C14 C15 0.5(4) . . . . ?
C12 C14 C15 N4 -1.2(5) . . . . ?
N3 C16 C17 C18 1.2(7) . . . . ?
C16 C17 C18 C19 -0.4(7) . . . . ?
C17 C18 C19 C20 -1.4(6) . . . . ?
C17 C18 C19 C22 -178.4(5) . . . . ?
C18 C19 C20 N3 2.8(6) . . . . ?
C22 C19 C20 N3 -179.3(4) . . . . ?
C18 C19 C20 N6 -177.3(4) . . . . ?
C22 C19 C20 N6 0.5(4) . . . . ?
N6 C21 C22 C19 0.3(5) . . . . ?
C18 C19 C22 C21 176.7(5) . . . . ?
C20 C19 C22 C21 -0.5(4) . . . . ?
N2 C23 C24 C25 -0.3(7) . . . . ?
C23 C24 C25 C26 -0.9(6) . . . . ?
C24 C25 C26 C28 178.7(4) . . . . ?
C24 C25 C26 C27 1.3(6) . . . . ?
C25 C26 C27 N2 -0.6(6) . . . . ?
C28 C26 C27 N2 -178.7(3) . . . . ?
C25 C26 C27 N5 178.8(3) . . . . ?
C28 C26 C27 N5 0.8(4) . . . . ?
C25 C26 C28 C29 -178.5(4) . . . . ?
C27 C26 C28 C29 -0.9(4) . . . . ?
C26 C28 C29 N5 0.8(5) . . . . ?
N4 C13 N1 C9 -178.1(4) . . . . ?
C12 C13 N1 C9 0.8(5) . . . . ?
N4 C13 N1 Ir1 4.6(5) . . . . ?
C12 C13 N1 Ir1 -176.6(3) . . . . ?
C10 C9 N1 C13 -0.2(6) . . . . ?
C10 C9 N1 Ir1 177.2(3) . . . . ?
C24 C23 N2 C27 1.0(6) . . . . ?
C24 C23 N2 Ir1 -170.6(3) . . . . ?
N5 C27 N2 C23 -179.9(4) . . . . ?
C26 C27 N2 C23 -0.5(5) . . . . ?
N5 C27 N2 Ir1 -8.1(5) . . . . ?
C26 C27 N2 Ir1 171.2(3) . . . . ?
C17 C16 N3 C20 -0.1(6) . . . . ?
N6 C20 N3 C16 178.2(4) . . . . ?
C19 C20 N3 C16 -2.0(6) . . . . ?
N1 C13 N4 C15 178.0(4) . . . . ?
C12 C13 N4 C15 -1.0(4) . . . . ?
N1 C13 N4 B1 4.3(6) . . . . ?
C12 C13 N4 B1 -174.7(3) . . . . ?
C14 C15 N4 C13 1.4(4) . . . . ?
C14 C15 N4 B1 174.7(4) . . . . ?
N6 B1 N4 C13 -143.6(3) . . . . ?
N5 B1 N4 C13 86.2(4) . . . . ?
N6 B1 N4 C15 44.2(5) . . . . ?
N5 B1 N4 C15 -85.9(5) . . . . ?
N2 C27 N5 C29 179.1(4) . . . . ?
C26 C27 N5 C29 -0.3(4) . . . . ?
N2 C27 N5 B1 -6.7(6) . . . . ?
C26 C27 N5 B1 173.9(3) . . . . ?
C28 C29 N5 C27 -0.3(4) . . . . ?
C28 C29 N5 B1 -174.3(4) . . . . ?
N4 B1 N5 C27 -83.5(5) . . . . ?
N6 B1 N5 C27 145.5(4) . . . . ?
N4 B1 N5 C29 89.4(5) . . . . ?
N6 B1 N5 C29 -41.7(5) . . . . ?
N3 C20 N6 C21 179.5(4) . . . . ?
C19 C20 N6 C21 -0.3(4) . . . . ?
N3 C20 N6 B1 -3.8(7) . . . . ?
C19 C20 N6 B1 176.3(4) . . . . ?
C22 C21 N6 C20 0.0(4) . . . . ?
C22 C21 N6 B1 -177.2(4) . . . . ?
N4 B1 N6 C20 -58.9(6) . . . . ?
N5 B1 N6 C20 70.7(5) . . . . ?
N4 B1 N6 C21 117.3(4) . . . . ?
N5 B1 N6 C21 -113.1(4) . . . . ?
C8 C4 Ir1 C3 -118.4(4) . . . . ?
C3 C4 Ir1 N2 -95.4(2) . . . . ?
C8 C4 Ir1 N2 146.2(3) . . . . ?
C3 C4 Ir1 C1 65.2(3) . . . . ?
C8 C4 Ir1 C1 -53.2(3) . . . . ?
C3 C4 Ir1 C2 99.9(3) . . . . ?
C8 C4 Ir1 C2 -18.5(3) . . . . ?
C3 C4 Ir1 N1 -75(2) . . . . ?
C8 C4 Ir1 N1 167(2) . . . . ?
C6 C3 Ir1 C4 116.2(4) . . . . ?
C4 C3 Ir1 N2 84.6(2) . . . . ?
C6 C3 Ir1 N2 -159.2(3) . . . . ?
C4 C3 Ir1 C1 -114.0(3) . . . . ?
C6 C3 Ir1 C1 2.2(3) . . . . ?
C4 C3 Ir1 C2 -76.8(2) . . . . ?
C6 C3 Ir1 C2 39.4(3) . . . . ?
C4 C3 Ir1 N1 175.3(2) . . . . ?
C6 C3 Ir1 N1 -68.5(4) . . . . ?
C23 N2 Ir1 C4 70.9(3) . . . . ?
C27 N2 Ir1 C4 -100.1(3) . . . . ?
C23 N2 Ir1 C3 31.1(3) . . . . ?
C27 N2 Ir1 C3 -140.0(3) . . . . ?
C23 N2 Ir1 C1 -35.2(6) . . . . ?
C27 N2 Ir1 C1 153.7(4) . . . . ?
C23 N2 Ir1 C2 125.3(5) . . . . ?
C27 N2 Ir1 C2 -45.8(6) . . . . ?
C23 N2 Ir1 N1 -108.0(3) . . . . ?
C27 N2 Ir1 N1 81.0(3) . . . . ?
C2 C1 Ir1 C4 65.5(3) . . . . ?
C5 C1 Ir1 C4 -55.4(3) . . . . ?
C2 C1 Ir1 C3 101.8(3) . . . . ?
C5 C1 Ir1 C3 -19.0(3) . . . . ?
C2 C1 Ir1 N2 170.0(3) . . . . ?
C5 C1 Ir1 N2 49.2(6) . . . . ?
C5 C1 Ir1 C2 -120.9(4) . . . . ?
C2 C1 Ir1 N1 -116.6(3) . . . . ?
C5 C1 Ir1 N1 122.6(3) . . . . ?
C1 C2 Ir1 C4 -114.1(3) . . . . ?
C7 C2 Ir1 C4 5.0(3) . . . . ?
C1 C2 Ir1 C3 -74.8(3) . . . . ?
C7 C2 Ir1 C3 44.4(3) . . . . ?
C1 C2 Ir1 N2 -169.3(4) . . . . ?
C7 C2 Ir1 N2 -50.2(6) . . . . ?
C7 C2 Ir1 C1 119.1(4) . . . . ?
C1 C2 Ir1 N1 65.6(3) . . . . ?
C7 C2 Ir1 N1 -175.3(3) . . . . ?
C13 N1 Ir1 C4 -99(2) . . . . ?
C9 N1 Ir1 C4 84(2) . . . . ?
C13 N1 Ir1 C3 -170.4(3) . . . . ?
C9 N1 Ir1 C3 12.4(4) . . . . ?
C13 N1 Ir1 N2 -78.6(3) . . . . ?
C9 N1 Ir1 N2 104.3(3) . . . . ?
C13 N1 Ir1 C1 120.6(3) . . . . ?
C9 N1 Ir1 C1 -56.6(3) . . . . ?
C13 N1 Ir1 C2 86.2(3) . . . . ?
C9 N1 Ir1 C2 -91.0(3) . . . . ?
